data_7157184
loop_
_publ_author_name
'Zhang, Xi'
'Wang, Tong-Lin'
'Liu, Xiao-Jun'
'Wang, Xi-Cun'
'Quan, Zheng-Jun'

_publ_section_title
;
 The solvent-controlled chemoselective construction of C-S/S-S bonds via
 the Michael reaction/thiol coupling of quinoline-2-thiones.
;
_journal_issue 9
_journal_name_full 'Organic &amp; biomolecular chemistry'
_journal_page_first 2379
_journal_page_last 2383
_journal_paper_doi 10.1039/c8ob02971g
_journal_volume 17
_journal_year 2019
_chemical_formula_sum 'C19 H16 N2 S'
_chemical_formula_weight 304.40
_space_group_crystal_system monoclinic
_space_group_IT_number 14
_space_group_name_Hall '-P 2yn'
_space_group_name_H-M_alt 'P 1 21/n 1'
_atom_sites_solution_hydrogens geom
_audit_block_doi 10.5517/ccdc.csd.cc210g1l
_audit_creation_method SHELXL-2016/6
_audit_update_record
;
2018-11-07 deposited with the CCDC.
2019-01-31 downloaded from the CCDC.
;
_cell_angle_alpha 90
_cell_angle_beta 99.192(2)
_cell_angle_gamma 90
_cell_formula_units_Z 8
_cell_length_a 8.5086(4)
_cell_length_b 17.1346(8)
_cell_length_c 22.5907(11)
_cell_measurement_reflns_used 9852
_cell_measurement_temperature 291(2)
_cell_measurement_theta_max 66.57
_cell_measurement_theta_min 3.25
_cell_volume 3251.2(3)
_computing_cell_refinement 'Bruker SAINT'
_computing_data_collection 'Bruker APEX2'
_computing_data_reduction 'Bruker SAINT'
_computing_molecular_graphics 'Bruker SHELXTL'
_computing_publication_material 'Bruker SHELXTL'
_computing_structure_refinement 'SHELXL-2014 (Sheldrick 2014)'
_computing_structure_solution 'SHELXS-97 (Sheldrick 2008)'
_diffrn_ambient_temperature 291(2)
_diffrn_measured_fraction_theta_full 0.986
_diffrn_measured_fraction_theta_max 0.986
_diffrn_measurement_device_type 'Bruker APEX-II CCD'
_diffrn_measurement_method '\f and \w scans'
_diffrn_radiation_type CuK\a
_diffrn_radiation_wavelength 1.54178
_diffrn_reflns_av_R_equivalents 0.0520
_diffrn_reflns_av_unetI/netI 0.0237
_diffrn_reflns_Laue_measured_fraction_full 0.986
_diffrn_reflns_Laue_measured_fraction_max 0.986
_diffrn_reflns_limit_h_max 9
_diffrn_reflns_limit_h_min -9
_diffrn_reflns_limit_k_max 20
_diffrn_reflns_limit_k_min -20
_diffrn_reflns_limit_l_max 26
_diffrn_reflns_limit_l_min -26
_diffrn_reflns_number 67074
_diffrn_reflns_point_group_measured_fraction_full 0.986
_diffrn_reflns_point_group_measured_fraction_max 0.986
_diffrn_reflns_theta_full 66.593
_diffrn_reflns_theta_max 66.593
_diffrn_reflns_theta_min 3.253
_exptl_absorpt_coefficient_mu 1.731
_exptl_absorpt_correction_type none
_exptl_crystal_colour colourless
_exptl_crystal_density_diffrn 1.244
_exptl_crystal_description block
_exptl_crystal_F_000 1280
_exptl_crystal_size_max 0.28
_exptl_crystal_size_mid 0.27
_exptl_crystal_size_min 0.26
_refine_diff_density_max 0.209
_refine_diff_density_min -0.251
_refine_diff_density_rms 0.031
_refine_ls_extinction_coef 0.0153(8)
_refine_ls_extinction_expression Fc^*^=kFc[1+0.001xFc^2^\l^3^/sin(2\q)]^-1/4^
_refine_ls_extinction_method 'SHELXL-2016/6 (Sheldrick 2016)'
_refine_ls_goodness_of_fit_ref 1.028
_refine_ls_hydrogen_treatment constr
_refine_ls_matrix_type full
_refine_ls_number_parameters 437
_refine_ls_number_reflns 5659
_refine_ls_number_restraints 492
_refine_ls_restrained_S_all 0.987
_refine_ls_R_factor_all 0.0416
_refine_ls_R_factor_gt 0.0376
_refine_ls_shift/su_max 0.001
_refine_ls_shift/su_mean 0.000
_refine_ls_structure_factor_coef Fsqd
_refine_ls_weighting_details 'w=1/[\s^2^(Fo^2^)+(0.0540P)^2^+0.6077P] where P=(Fo^2^+2Fc^2^)/3'
_refine_ls_weighting_scheme calc
_refine_ls_wR_factor_gt 0.1034
_refine_ls_wR_factor_ref 0.1074
_reflns_Friedel_coverage 0.000
_reflns_number_gt 5101
_reflns_number_total 5659
_reflns_threshold_expression 'I > 2\s(I)'
_cod_data_source_file c8ob02971g2.cif
_cod_data_source_block cu_20180905A_0m
_cod_original_sg_symbol_H-M 'P 21/n'
_cod_database_code 7157184
_shelx_shelxl_version_number 2016/6
_shelx_space_group_comment
;
The symmetry employed for this shelxl refinement is uniquely defined
by the following loop, which should always be used as a source of
symmetry information in preference to the above space-group names.
They are only intended as comments.
;

loop_
_space_group_symop_operation_xyz
'x, y, z'
'-x+1/2, y+1/2, -z+1/2'
'-x, -y, -z'
'x-1/2, -y-1/2, z-1/2'

loop_
_atom_site_label
_atom_site_type_symbol
_atom_site_fract_x
_atom_site_fract_y
_atom_site_fract_z
_atom_site_U_iso_or_equiv
_atom_site_adp_type
_atom_site_occupancy
_atom_site_site_symmetry_order
_atom_site_calc_flag
_atom_site_refinement_flags_posn
_atom_site_refinement_flags_adp
_atom_site_refinement_flags_occupancy
_atom_site_disorder_assembly
_atom_site_disorder_group
C1A C 0.6813(6) 0.3444(2) 0.4539(2) 0.0849(13) Uani 0.642(7) 1 d . U P A 1
C2A C 0.6409(4) 0.3957(2) 0.40219(15) 0.0734(10) Uani 0.642(7) 1 d . U P A 1
H2A1 H 0.605962 0.364395 0.366744 0.088 Uiso 0.642(7) 1 calc R U P A 1
H2A2 H 0.735019 0.424363 0.395783 0.088 Uiso 0.642(7) 1 calc R U P A 1
C3A C 0.5104(4) 0.4529(2) 0.41092(14) 0.0715(11) Uani 0.642(7) 1 d . U P A 1
H3A1 H 0.536236 0.478297 0.449637 0.086 Uiso 0.642(7) 1 calc R U P A 1
H3A2 H 0.410143 0.425561 0.409633 0.086 Uiso 0.642(7) 1 calc R U P A 1
N1A N 0.7174(14) 0.3030(8) 0.4948(6) 0.112(3) Uani 0.642(7) 1 d . U P A 1
C3B C 0.6016(7) 0.4363(4) 0.3895(3) 0.0683(17) Uani 0.358(7) 1 d . U P A 2
H3B1 H 0.611582 0.396554 0.359725 0.082 Uiso 0.358(7) 1 calc R U P A 2
H3B2 H 0.707676 0.451132 0.408542 0.082 Uiso 0.358(7) 1 calc R U P A 2
C1B C 0.6024(14) 0.3509(6) 0.4744(4) 0.095(3) Uani 0.358(7) 1 d . U P A 2
C2B C 0.5101(8) 0.4046(5) 0.4353(3) 0.094(2) Uani 0.358(7) 1 d . U P A 2
H2B1 H 0.477130 0.447383 0.458648 0.112 Uiso 0.358(7) 1 calc R U P A 2
H2B2 H 0.415027 0.378669 0.415232 0.112 Uiso 0.358(7) 1 calc R U P A 2
N1B N 0.666(3) 0.3150(16) 0.5039(12) 0.124(6) Uani 0.358(7) 1 d . U P A 2
C4 C 0.37119(18) 0.47725(9) 0.29207(7) 0.0593(4) Uani 1 1 d . U . . .
C5 C 0.30570(18) 0.52545(9) 0.24362(7) 0.0577(4) Uani 1 1 d . U . . .
H5 H 0.331148 0.578251 0.244017 0.069 Uiso 1 1 calc R U . . .
C6 C 0.20547(16) 0.49481(8) 0.19636(7) 0.0512(3) Uani 1 1 d . U . . .
C7 C 0.16835(16) 0.41334(8) 0.19799(6) 0.0512(3) Uani 1 1 d . U . . .
C8 C 0.24599(17) 0.36961(9) 0.24722(7) 0.0552(3) Uani 1 1 d . U . . .
C9 C 0.2194(2) 0.28841(10) 0.24806(8) 0.0718(5) Uani 1 1 d . U . . .
H9 H 0.272031 0.258309 0.279340 0.086 Uiso 1 1 calc R U . . .
C10 C 0.1170(2) 0.25400(10) 0.20326(9) 0.0787(5) Uani 1 1 d . U . . .
H10 H 0.102746 0.200229 0.204277 0.094 Uiso 1 1 calc R U . . .
C11 C 0.03229(19) 0.29652(9) 0.15568(8) 0.0669(4) Uani 1 1 d . U . . .
C12 C 0.05966(17) 0.37518(9) 0.15384(7) 0.0578(4) Uani 1 1 d . U . . .
H12 H 0.004727 0.404315 0.122437 0.069 Uiso 1 1 calc R U . . .
C13 C -0.0855(3) 0.25665(12) 0.10878(10) 0.0926(6) Uani 1 1 d . U . . .
H13A H -0.143557 0.295146 0.083204 0.139 Uiso 1 1 calc R U . . .
H13B H -0.158261 0.226508 0.127876 0.139 Uiso 1 1 calc R U . . .
H13C H -0.029992 0.222813 0.085261 0.139 Uiso 1 1 calc R U . . .
C14 C 0.13862(16) 0.54541(8) 0.14500(7) 0.0525(3) Uani 1 1 d . U . . .
C15 C 0.05627(19) 0.61237(9) 0.15514(8) 0.0638(4) Uani 1 1 d . U . . .
H15 H 0.045288 0.625841 0.194154 0.077 Uiso 1 1 calc R U . . .
C16 C -0.0100(2) 0.65959(10) 0.10807(9) 0.0793(5) Uani 1 1 d . U . . .
H16 H -0.067001 0.703880 0.115439 0.095 Uiso 1 1 calc R U . . .
C17 C 0.0085(2) 0.64100(11) 0.05023(9) 0.0798(5) Uani 1 1 d . U . . .
H17 H -0.036803 0.672359 0.018436 0.096 Uiso 1 1 calc R U . . .
C18 C 0.0943(2) 0.57592(10) 0.03976(8) 0.0728(4) Uani 1 1 d . U . . .
H18 H 0.109510 0.564180 0.000887 0.087 Uiso 1 1 calc R U . . .
C19 C 0.15829(19) 0.52763(9) 0.08665(7) 0.0627(4) Uani 1 1 d . U . . .
H19 H 0.214572 0.483191 0.079036 0.075 Uiso 1 1 calc R U . . .
C20 C 0.1210(2) 0.41378(10) 0.53721(8) 0.0690(4) Uani 1 1 d . U . . .
C21 C 0.0439(2) 0.36950(10) 0.57931(7) 0.0689(4) Uani 1 1 d . U . . .
H21A H 0.125363 0.349381 0.610551 0.083 Uiso 1 1 calc R U . . .
H21B H -0.009690 0.325100 0.558416 0.083 Uiso 1 1 calc R U . . .
C22 C -0.07614(18) 0.41497(10) 0.60859(7) 0.0636(4) Uani 1 1 d . U . . .
H22A H -0.122241 0.380010 0.634914 0.076 Uiso 1 1 calc R U . . .
H22B H -0.161377 0.431989 0.577522 0.076 Uiso 1 1 calc R U . . .
C23 C 0.12451(16) 0.45649(8) 0.71350(6) 0.0501(3) Uani 1 1 d . U . . .
C24 C 0.19899(16) 0.50913(8) 0.75751(6) 0.0507(3) Uani 1 1 d . U . . .
H24 H 0.178952 0.562359 0.753227 0.061 Uiso 1 1 calc R U . . .
C25 C 0.30008(16) 0.48213(8) 0.80618(6) 0.0468(3) Uani 1 1 d . U . . .
C26 C 0.32980(16) 0.39967(8) 0.81040(6) 0.0468(3) Uani 1 1 d . U . . .
C27 C 0.24394(17) 0.35180(8) 0.76536(6) 0.0503(3) Uani 1 1 d . U . . .
C28 C 0.2640(2) 0.27028(9) 0.76972(7) 0.0632(4) Uani 1 1 d . U . . .
H28 H 0.205681 0.238003 0.741209 0.076 Uiso 1 1 calc R U . . .
C29 C 0.3681(2) 0.23833(9) 0.81536(7) 0.0675(4) Uani 1 1 d . U . . .
H29 H 0.378298 0.184334 0.817680 0.081 Uiso 1 1 calc R U . . .
C30 C 0.46061(19) 0.28465(9) 0.85902(7) 0.0596(4) Uani 1 1 d . U . . .
C31 C 0.43962(17) 0.36386(8) 0.85586(6) 0.0532(3) Uani 1 1 d . U . . .
H31 H 0.499665 0.395172 0.884621 0.064 Uiso 1 1 calc R U . . .
C32 C 0.5796(3) 0.24708(11) 0.90707(9) 0.0836(5) Uani 1 1 d . U . . .
H32A H 0.634476 0.286770 0.932350 0.125 Uiso 1 1 calc R U . . .
H32B H 0.654965 0.217612 0.888793 0.125 Uiso 1 1 calc R U . . .
H32C H 0.525129 0.212910 0.930706 0.125 Uiso 1 1 calc R U . . .
C33 C 0.37468(16) 0.53801(7) 0.85280(6) 0.0482(3) Uani 1 1 d . U . . .
C34 C 0.45626(17) 0.60246(8) 0.83629(7) 0.0551(3) Uani 1 1 d . U . . .
H34 H 0.462353 0.610663 0.796030 0.066 Uiso 1 1 calc R U . . .
C35 C 0.5290(2) 0.65495(9) 0.87889(8) 0.0675(4) Uani 1 1 d . U . . .
H35 H 0.584742 0.697476 0.867260 0.081 Uiso 1 1 calc R U . . .
C36 C 0.5181(2) 0.64372(10) 0.93845(8) 0.0717(5) Uani 1 1 d . U . . .
H36 H 0.567800 0.678283 0.967245 0.086 Uiso 1 1 calc R U . . .
C37 C 0.4337(2) 0.58133(10) 0.95531(7) 0.0703(4) Uani 1 1 d . U . . .
H37 H 0.424050 0.574716 0.995438 0.084 Uiso 1 1 calc R U . . .
C38 C 0.36281(19) 0.52819(9) 0.91296(7) 0.0602(4) Uani 1 1 d . U . . .
H38 H 0.307127 0.485818 0.924893 0.072 Uiso 1 1 calc R U . . .
N2 N 0.34702(15) 0.40197(8) 0.29435(6) 0.0602(3) Uani 1 1 d . U . . .
N4 N 0.14145(14) 0.38063(7) 0.71706(5) 0.0534(3) Uani 1 1 d . U . . .
N5 N 0.1840(2) 0.44679(12) 0.50450(8) 0.0997(5) Uani 1 1 d . U . . .
S1 S 0.49355(6) 0.52463(3) 0.35187(2) 0.08229(18) Uani 1 1 d . U . . .
S2 S 0.00197(4) 0.49900(2) 0.65127(2) 0.05770(15) Uani 1 1 d . U . . .

loop_
_atom_site_aniso_label
_atom_site_aniso_U_11
_atom_site_aniso_U_22
_atom_site_aniso_U_33
_atom_site_aniso_U_23
_atom_site_aniso_U_13
_atom_site_aniso_U_12
C1A 0.085(3) 0.0662(19) 0.090(3) -0.0009(18) -0.026(2) -0.0135(19)
C2A 0.073(2) 0.068(2) 0.076(2) -0.0033(16) 0.0051(15) 0.0027(16)
C3A 0.0728(19) 0.084(2) 0.0564(17) -0.0098(15) 0.0063(14) 0.0015(16)
N1A 0.117(6) 0.077(3) 0.119(5) 0.009(3) -0.052(5) -0.006(3)
C3B 0.057(3) 0.075(4) 0.071(3) -0.016(3) 0.004(3) -0.006(3)
C1B 0.113(7) 0.090(5) 0.074(5) -0.001(3) -0.008(4) -0.034(5)
C2B 0.097(4) 0.102(5) 0.083(4) 0.001(3) 0.019(3) -0.007(3)
N1B 0.147(15) 0.105(12) 0.106(7) 0.015(7) -0.026(8) -0.036(8)
C4 0.0573(8) 0.0598(9) 0.0603(9) -0.0026(7) 0.0082(7) 0.0003(7)
C5 0.0608(9) 0.0468(7) 0.0655(9) -0.0024(6) 0.0101(7) -0.0008(6)
C6 0.0494(7) 0.0461(7) 0.0594(8) 0.0010(6) 0.0125(6) 0.0031(5)
C7 0.0470(7) 0.0463(7) 0.0614(8) 0.0027(6) 0.0116(6) 0.0006(5)
C8 0.0529(7) 0.0520(8) 0.0609(8) 0.0051(6) 0.0098(6) -0.0012(6)
C9 0.0792(11) 0.0530(9) 0.0795(11) 0.0174(8) 0.0017(9) -0.0050(8)
C10 0.0890(12) 0.0474(9) 0.0957(13) 0.0107(8) 0.0025(10) -0.0139(8)
C11 0.0637(9) 0.0548(9) 0.0806(11) 0.0017(8) 0.0066(8) -0.0125(7)
C12 0.0519(8) 0.0529(8) 0.0672(9) 0.0046(7) 0.0053(6) -0.0021(6)
C13 0.0931(14) 0.0691(11) 0.1067(15) -0.0009(10) -0.0107(11) -0.0275(10)
C14 0.0494(7) 0.0448(7) 0.0636(8) 0.0039(6) 0.0097(6) -0.0020(6)
C15 0.0698(9) 0.0528(8) 0.0722(10) 0.0083(7) 0.0219(8) 0.0082(7)
C16 0.0850(12) 0.0607(10) 0.0954(13) 0.0210(9) 0.0241(10) 0.0197(9)
C17 0.0854(12) 0.0720(11) 0.0799(12) 0.0258(9) 0.0067(9) 0.0061(9)
C18 0.0849(11) 0.0710(11) 0.0611(9) 0.0048(8) 0.0075(8) -0.0051(9)
C19 0.0690(9) 0.0537(8) 0.0649(9) -0.0017(7) 0.0090(7) 0.0021(7)
C20 0.0749(11) 0.0720(11) 0.0574(9) -0.0098(8) 0.0022(8) 0.0086(8)
C21 0.0860(11) 0.0585(9) 0.0567(9) -0.0033(7) -0.0054(8) 0.0050(8)
C22 0.0574(9) 0.0701(10) 0.0588(9) 0.0026(7) -0.0041(7) -0.0071(7)
C23 0.0521(7) 0.0529(8) 0.0457(7) 0.0023(6) 0.0087(6) 0.0001(6)
C24 0.0575(8) 0.0458(7) 0.0485(7) 0.0019(6) 0.0078(6) 0.0017(6)
C25 0.0506(7) 0.0453(7) 0.0454(7) -0.0008(5) 0.0103(5) -0.0015(5)
C26 0.0503(7) 0.0450(7) 0.0456(7) 0.0008(5) 0.0094(5) -0.0014(5)
C27 0.0562(8) 0.0471(7) 0.0472(7) -0.0008(6) 0.0073(6) -0.0025(6)
C28 0.0810(10) 0.0460(8) 0.0591(9) -0.0035(6) 0.0008(7) -0.0044(7)
C29 0.0899(11) 0.0434(8) 0.0667(9) 0.0006(7) 0.0049(8) 0.0036(7)
C30 0.0689(9) 0.0524(8) 0.0563(8) 0.0053(6) 0.0064(7) 0.0085(7)
C31 0.0578(8) 0.0507(8) 0.0496(7) -0.0014(6) 0.0039(6) -0.0004(6)
C32 0.1004(14) 0.0675(11) 0.0754(11) 0.0072(9) -0.0086(10) 0.0199(10)
C33 0.0504(7) 0.0434(7) 0.0498(7) -0.0030(5) 0.0048(6) 0.0042(5)
C34 0.0601(8) 0.0460(7) 0.0604(8) -0.0031(6) 0.0134(6) 0.0026(6)
C35 0.0682(10) 0.0474(8) 0.0870(12) -0.0134(8) 0.0131(8) -0.0040(7)
C36 0.0782(11) 0.0561(9) 0.0750(11) -0.0224(8) -0.0051(8) 0.0057(8)
C37 0.0911(12) 0.0647(10) 0.0515(8) -0.0090(7) 0.0000(8) 0.0107(9)
C38 0.0749(10) 0.0541(8) 0.0507(8) -0.0008(6) 0.0070(7) 0.0013(7)
N2 0.0597(7) 0.0583(7) 0.0612(7) 0.0046(6) 0.0055(6) -0.0004(6)
N4 0.0593(7) 0.0525(7) 0.0463(6) 0.0005(5) 0.0028(5) -0.0029(5)
N5 0.1046(13) 0.1097(14) 0.0901(12) -0.0002(10) 0.0312(10) 0.0054(11)
S1 0.0950(4) 0.0697(3) 0.0738(3) -0.0046(2) -0.0118(2) -0.0107(2)
S2 0.0608(2) 0.0588(2) 0.0508(2) 0.00296(15) 0.00056(16) 0.00715(15)

loop_
_atom_type_symbol
_atom_type_description
_atom_type_scat_dispersion_real
_atom_type_scat_dispersion_imag
_atom_type_scat_source
C C 0.0181 0.0091 'International Tables Vol C Tables 4.2.6.8 and 6.1.1.4'
H H 0.0000 0.0000 'International Tables Vol C Tables 4.2.6.8 and 6.1.1.4'
N N 0.0311 0.0180 'International Tables Vol C Tables 4.2.6.8 and 6.1.1.4'
S S 0.3331 0.5567 'International Tables Vol C Tables 4.2.6.8 and 6.1.1.4'

loop_
_geom_angle_atom_site_label_1
_geom_angle_atom_site_label_2
_geom_angle_atom_site_label_3
_geom_angle
N1A C1A C2A 178.2(8)
C1A C2A C3A 111.6(4)
C1A C2A H2A1 109.3
C3A C2A H2A1 109.3
C1A C2A H2A2 109.3
C3A C2A H2A2 109.3
H2A1 C2A H2A2 108.0
C2A C3A S1 108.5(3)
C2A C3A H3A1 110.0
S1 C3A H3A1 110.0
C2A C3A H3A2 110.0
S1 C3A H3A2 110.0
H3A1 C3A H3A2 108.4
C2B C3B S1 109.3(6)
C2B C3B H3B1 109.8
S1 C3B H3B1 109.8
C2B C3B H3B2 109.8
S1 C3B H3B2 109.8
H3B1 C3B H3B2 108.3
N1B C1B C2B 176.7(18)
C1B C2B C3B 111.6(8)
C1B C2B H2B1 109.3
C3B C2B H2B1 109.3
C1B C2B H2B2 109.3
C3B C2B H2B2 109.3
H2B1 C2B H2B2 108.0
N2 C4 C5 124.18(14)
N2 C4 S1 120.00(12)
C5 C4 S1 115.81(12)
C6 C5 C4 120.16(14)
C6 C5 H5 119.9
C4 C5 H5 119.9
C5 C6 C7 117.96(13)
C5 C6 C14 120.06(13)
C7 C6 C14 121.98(13)
C12 C7 C8 118.84(13)
C12 C7 C6 123.83(13)
C8 C7 C6 117.33(13)
N2 C8 C9 118.01(14)
N2 C8 C7 123.47(13)
C9 C8 C7 118.52(14)
C10 C9 C8 120.19(15)
C10 C9 H9 119.9
C8 C9 H9 119.9
C9 C10 C11 122.41(15)
C9 C10 H10 118.8
C11 C10 H10 118.8
C12 C11 C10 117.81(15)
C12 C11 C13 121.60(16)
C10 C11 C13 120.59(15)
C11 C12 C7 122.08(15)
C11 C12 H12 119.0
C7 C12 H12 119.0
C11 C13 H13A 109.5
C11 C13 H13B 109.5
H13A C13 H13B 109.5
C11 C13 H13C 109.5
H13A C13 H13C 109.5
H13B C13 H13C 109.5
C15 C14 C19 118.72(14)
C15 C14 C6 119.70(14)
C19 C14 C6 121.57(13)
C14 C15 C16 120.89(16)
C14 C15 H15 119.6
C16 C15 H15 119.6
C17 C16 C15 119.98(16)
C17 C16 H16 120.0
C15 C16 H16 120.0
C18 C17 C16 119.67(16)
C18 C17 H17 120.2
C16 C17 H17 120.2
C17 C18 C19 120.54(17)
C17 C18 H18 119.7
C19 C18 H18 119.7
C18 C19 C14 120.16(15)
C18 C19 H19 119.9
C14 C19 H19 119.9
N5 C20 C21 178.2(2)
C20 C21 C22 115.02(14)
C20 C21 H21A 108.5
C22 C21 H21A 108.5
C20 C21 H21B 108.5
C22 C21 H21B 108.5
H21A C21 H21B 107.5
C21 C22 S2 115.30(11)
C21 C22 H22A 108.4
S2 C22 H22A 108.4
C21 C22 H22B 108.4
S2 C22 H22B 108.4
H22A C22 H22B 107.5
N4 C23 C24 123.88(13)
N4 C23 S2 120.20(11)
C24 C23 S2 115.92(10)
C25 C24 C23 120.27(13)
C25 C24 H24 119.9
C23 C24 H24 119.9
C24 C25 C26 117.96(12)
C24 C25 C33 119.66(12)
C26 C25 C33 122.38(12)
C31 C26 C27 118.43(12)
C31 C26 C25 124.35(12)
C27 C26 C25 117.22(12)
N4 C27 C28 117.78(13)
N4 C27 C26 123.44(12)
C28 C27 C26 118.78(13)
C29 C28 C27 120.55(14)
C29 C28 H28 119.7
C27 C28 H28 119.7
C28 C29 C30 121.87(14)
C28 C29 H29 119.1
C30 C29 H29 119.1
C31 C30 C29 118.01(14)
C31 C30 C32 121.90(15)
C29 C30 C32 120.09(14)
C30 C31 C26 122.25(13)
C30 C31 H31 118.9
C26 C31 H31 118.9
C30 C32 H32A 109.5
C30 C32 H32B 109.5
H32A C32 H32B 109.5
C30 C32 H32C 109.5
H32A C32 H32C 109.5
H32B C32 H32C 109.5
C34 C33 C38 118.50(13)
C34 C33 C25 119.83(12)
C38 C33 C25 121.66(13)
C33 C34 C35 121.09(14)
C33 C34 H34 119.5
C35 C34 H34 119.5
C36 C35 C34 119.65(15)
C36 C35 H35 120.2
C34 C35 H35 120.2
C37 C36 C35 119.94(15)
C37 C36 H36 120.0
C35 C36 H36 120.0
C36 C37 C38 120.53(16)
C36 C37 H37 119.7
C38 C37 H37 119.7
C37 C38 C33 120.25(15)
C37 C38 H38 119.9
C33 C38 H38 119.9
C4 N2 C8 116.74(13)
C23 N4 C27 117.07(12)
C4 S1 C3A 102.73(11)
C4 S1 C3B 99.20(17)
C23 S2 C22 102.52(7)

loop_
_geom_bond_atom_site_label_1
_geom_bond_atom_site_label_2
_geom_bond_distance
C1A N1A 1.166(12)
C1A C2A 1.459(7)
C2A C3A 1.518(6)
C2A H2A1 0.9700
C2A H2A2 0.9700
C3A S1 1.802(4)
C3A H3A1 0.9700
C3A H3A2 0.9700
C3B C2B 1.493(11)
C3B S1 1.900(8)
C3B H3B1 0.9700
C3B H3B2 0.9700
C1B N1B 1.00(2)
C1B C2B 1.422(14)
C2B H2B1 0.9700
C2B H2B2 0.9700
C4 N2 1.309(2)
C4 C5 1.413(2)
C4 S1 1.7660(16)
C5 C6 1.361(2)
C5 H5 0.9300
C6 C7 1.4329(19)
C6 C14 1.4868(19)
C7 C12 1.408(2)
C7 C8 1.414(2)
C8 N2 1.3740(19)
C8 C9 1.410(2)
C9 C10 1.360(2)
C9 H9 0.9300
C10 C11 1.399(2)
C10 H10 0.9300
C11 C12 1.370(2)
C11 C13 1.502(2)
C12 H12 0.9300
C13 H13A 0.9600
C13 H13B 0.9600
C13 H13C 0.9600
C14 C15 1.382(2)
C14 C19 1.389(2)
C15 C16 1.383(2)
C15 H15 0.9300
C16 C17 1.378(3)
C16 H16 0.9300
C17 C18 1.374(3)
C17 H17 0.9300
C18 C19 1.385(2)
C18 H18 0.9300
C19 H19 0.9300
C20 N5 1.131(2)
C20 C21 1.452(3)
C21 C22 1.518(2)
C21 H21A 0.9700
C21 H21B 0.9700
C22 S2 1.7999(16)
C22 H22A 0.9700
C22 H22B 0.9700
C23 N4 1.3088(18)
C23 C24 1.4149(19)
C23 S2 1.7681(14)
C24 C25 1.3642(19)
C24 H24 0.9300
C25 C26 1.4358(18)
C25 C33 1.4882(18)
C26 C31 1.4135(19)
C26 C27 1.4156(18)
C27 N4 1.3753(17)
C27 C28 1.409(2)
C28 C29 1.362(2)
C28 H28 0.9300
C29 C30 1.405(2)
C29 H29 0.9300
C30 C31 1.369(2)
C30 C32 1.505(2)
C31 H31 0.9300
C32 H32A 0.9600
C32 H32B 0.9600
C32 H32C 0.9600
C33 C34 1.387(2)
C33 C38 1.389(2)
C34 C35 1.388(2)
C34 H34 0.9300
C35 C36 1.377(2)
C35 H35 0.9300
C36 C37 1.375(3)
C36 H36 0.9300
C37 C38 1.387(2)
C37 H37 0.9300
C38 H38 0.9300

loop_
_geom_hbond_atom_site_label_D
_geom_hbond_atom_site_label_H
_geom_hbond_atom_site_label_A
_geom_hbond_distance_DH
_geom_hbond_distance_HA
_geom_hbond_distance_DA
_geom_hbond_angle_DHA
_geom_hbond_site_symmetry_A
C21 H21B N1A 0.97 2.56 3.312(13) 134.8 1_455
C21 H21A N4 0.97 2.45 3.0957(19) 124.0 .
C3B H3B2 N5 0.97 2.68 3.418(6) 133.1 3_666
C2A H2A2 S2 0.97 2.94 3.889(4) 167.4 3_666
C2A H2A1 N2 0.97 2.61 3.202(4) 119.9 .
C21 H21B N1A 0.97 2.56 3.312(13) 134.8 1_455
C21 H21A N4 0.97 2.45 3.0957(19) 124.0 .
C3B H3B2 N5 0.97 2.68 3.418(6) 133.1 3_666
C2A H2A2 S2 0.97 2.94 3.889(4) 167.4 3_666
C2A H2A1 N2 0.97 2.61 3.202(4) 119.9 .
C21 H21B N1A 0.97 2.56 3.312(13) 134.8 1_455
C21 H21A N4 0.97 2.45 3.0957(19) 124.0 .
C21 H21B N1A 0.97 2.56 3.312(13) 134.8 1_455
C21 H21A N4 0.97 2.45 3.0957(19) 124.0 .
C21 H21A N4 0.97 2.45 3.0957(19) 124.0 .
C21 H21B N1A 0.97 2.56 3.312(13) 134.8 1_455
C2A H2A1 N2 0.97 2.61 3.202(4) 119.9 .
C2A H2A2 S2 0.97 2.94 3.889(4) 167.4 3_666
C3B H3B2 N5 0.97 2.68 3.418(6) 133.1 3_666
C21 H21A N4 0.97 2.45 3.0957(19) 124.0 .
C21 H21B N1A 0.97 2.56 3.312(13) 134.8 1_455
C2A H2A1 N2 0.97 2.61 3.202(4) 119.9 .
C2A H2A2 S2 0.97 2.94 3.889(4) 167.4 3_666
C3B H3B2 N5 0.97 2.68 3.418(6) 133.1 3_666
C21 H21A N4 0.97 2.45 3.0957(19) 124.0 .
C21 H21B N1A 0.97 2.56 3.312(13) 134.8 1_455

loop_
_geom_torsion_atom_site_label_1
_geom_torsion_atom_site_label_2
_geom_torsion_atom_site_label_3
_geom_torsion_atom_site_label_4
_geom_torsion
C1A C2A C3A S1 169.7(2)
S1 C3B C2B C1B -166.0(5)
N2 C4 C5 C6 2.7(2)
S1 C4 C5 C6 -177.74(11)
C4 C5 C6 C7 0.6(2)
C4 C5 C6 C14 -179.08(13)
C5 C6 C7 C12 176.26(13)
C14 C6 C7 C12 -4.0(2)
C5 C6 C7 C8 -3.5(2)
C14 C6 C7 C8 176.22(13)
C12 C7 C8 N2 -176.17(13)
C6 C7 C8 N2 3.6(2)
C12 C7 C8 C9 4.2(2)
C6 C7 C8 C9 -176.06(14)
N2 C8 C9 C10 178.18(16)
C7 C8 C9 C10 -2.1(3)
C8 C9 C10 C11 -1.2(3)
C9 C10 C11 C12 2.5(3)
C9 C10 C11 C13 -177.00(19)
C10 C11 C12 C7 -0.3(3)
C13 C11 C12 C7 179.18(16)
C8 C7 C12 C11 -3.0(2)
C6 C7 C12 C11 177.22(15)
C5 C6 C14 C15 -55.32(19)
C7 C6 C14 C15 124.96(16)
C5 C6 C14 C19 123.92(16)
C7 C6 C14 C19 -55.80(19)
C19 C14 C15 C16 2.1(2)
C6 C14 C15 C16 -178.64(15)
C14 C15 C16 C17 -1.4(3)
C15 C16 C17 C18 -0.7(3)
C16 C17 C18 C19 1.9(3)
C17 C18 C19 C14 -1.1(3)
C15 C14 C19 C18 -0.9(2)
C6 C14 C19 C18 179.90(14)
C20 C21 C22 S2 -59.60(17)
N4 C23 C24 C25 2.6(2)
S2 C23 C24 C25 -177.77(10)
C23 C24 C25 C26 1.1(2)
C23 C24 C25 C33 -178.62(12)
C24 C25 C26 C31 175.45(13)
C33 C25 C26 C31 -4.8(2)
C24 C25 C26 C27 -3.81(19)
C33 C25 C26 C27 175.92(12)
C31 C26 C27 N4 -175.92(12)
C25 C26 C27 N4 3.4(2)
C31 C26 C27 C28 3.9(2)
C25 C26 C27 C28 -176.82(13)
N4 C27 C28 C29 177.65(14)
C26 C27 C28 C29 -2.2(2)
C27 C28 C29 C30 -0.9(3)
C28 C29 C30 C31 2.2(3)
C28 C29 C30 C32 -177.24(17)
C29 C30 C31 C26 -0.4(2)
C32 C30 C31 C26 179.08(15)
C27 C26 C31 C30 -2.7(2)
C25 C26 C31 C30 178.08(14)
C24 C25 C33 C34 -52.90(18)
C26 C25 C33 C34 127.37(14)
C24 C25 C33 C38 126.03(15)
C26 C25 C33 C38 -53.70(19)
C38 C33 C34 C35 2.0(2)
C25 C33 C34 C35 -179.06(13)
C33 C34 C35 C36 -1.0(2)
C34 C35 C36 C37 -0.9(3)
C35 C36 C37 C38 1.8(3)
C36 C37 C38 C33 -0.8(2)
C34 C33 C38 C37 -1.1(2)
C25 C33 C38 C37 -179.99(14)
C5 C4 N2 C8 -2.7(2)
S1 C4 N2 C8 177.74(11)
C9 C8 N2 C4 179.15(15)
C7 C8 N2 C4 -0.5(2)
C24 C23 N4 C27 -3.1(2)
S2 C23 N4 C27 177.24(10)
C28 C27 N4 C23 -179.75(13)
C26 C27 N4 C23 0.1(2)
N2 C4 S1 C3A -14.72(18)
C5 C4 S1 C3A 165.71(16)
N2 C4 S1 C3B 17.5(2)
C5 C4 S1 C3B -162.1(2)
C2A C3A S1 C4 83.0(2)
C2B C3B S1 C4 -90.1(4)
N4 C23 S2 C22 2.28(13)
C24 C23 S2 C22 -177.40(11)
C21 C22 S2 C23 -69.44(13)
